data_4024432
loop_
_publ_author_name
'Chao Zhou'
'Zhao Fang'
'Chunling Fu'
'Shengming Ma'

_publ_section_title
;
Highly Regio- and Stereoselective Oxidative Hydroacetoxylation of
1,2-Allenylic Sulfoxides via a Different Mechanism
;
_journal_name_full 'Journal of Organic Chemistry'
_journal_page_first 2887
_journal_page_last 2890
_journal_paper_doi 10.1021/jo802755k
_journal_volume 74
_journal_year 2009
_chemical_absolute_configuration ad
_chemical_formula_sum 'C17 H14 Br N O6 S'
_chemical_formula_weight 440.26
_chemical_name_systematic
; 
 ? 
;
_space_group_IT_number 19
_symmetry_cell_setting orthorhombic
_symmetry_space_group_name_Hall 'P 2ac 2ab'
_symmetry_space_group_name_H-M 'P 21 21 21'
_atom_sites_solution_hydrogens geom
_atom_sites_solution_primary direct
_atom_sites_solution_secondary difmap
_audit_creation_method SHELXL-97
_cell_angle_alpha 90.00
_cell_angle_beta 90.00
_cell_angle_gamma 90.00
_cell_formula_units_Z 8
_cell_length_a 6.7518(3)
_cell_length_b 17.3942(7)
_cell_length_c 31.4299(13)
_cell_measurement_temperature 296(2)
_cell_volume 3691.2(3)
_computing_structure_refinement 'SHELXL-97 (Sheldrick, 1997)'
_computing_structure_solution 'SHELXS-97 (Sheldrick, 1990)'
_diffrn_ambient_temperature 296(2)
_diffrn_measured_fraction_theta_full 0.999
_diffrn_measured_fraction_theta_max 0.999
_diffrn_radiation_monochromator graphite
_diffrn_radiation_source 'fine-focus sealed tube'
_diffrn_radiation_type MoK\a
_diffrn_radiation_wavelength 0.71073
_diffrn_reflns_av_R_equivalents 0.0479
_diffrn_reflns_av_sigmaI/netI 0.0384
_diffrn_reflns_limit_h_max 8
_diffrn_reflns_limit_h_min -7
_diffrn_reflns_limit_k_max 20
_diffrn_reflns_limit_k_min -20
_diffrn_reflns_limit_l_max 36
_diffrn_reflns_limit_l_min -37
_diffrn_reflns_number 42884
_diffrn_reflns_theta_full 25.01
_diffrn_reflns_theta_max 25.01
_diffrn_reflns_theta_min 1.75
_exptl_absorpt_coefficient_mu 2.373
_exptl_absorpt_correction_T_max 1
_exptl_absorpt_correction_T_min 0.692002
_exptl_absorpt_correction_type multi-scan
_exptl_crystal_colour colorless
_exptl_crystal_density_diffrn 1.584
_exptl_crystal_density_method 'not measured'
_exptl_crystal_description block
_exptl_crystal_F_000 1776
_exptl_crystal_size_max 0.360
_exptl_crystal_size_mid 0.355
_exptl_crystal_size_min 0.072
_refine_diff_density_max 0.375
_refine_diff_density_min -0.433
_refine_diff_density_rms 0.049
_refine_ls_abs_structure_details 'Flack H D (1983), Acta Cryst. A39, 876-881'
_refine_ls_abs_structure_Flack 0.013(9)
_refine_ls_extinction_method none
_refine_ls_goodness_of_fit_ref 1.049
_refine_ls_hydrogen_treatment constr
_refine_ls_matrix_type full
_refine_ls_number_parameters 469
_refine_ls_number_reflns 6492
_refine_ls_number_restraints 0
_refine_ls_restrained_S_all 1.049
_refine_ls_R_factor_all 0.0569
_refine_ls_R_factor_gt 0.0379
_refine_ls_shift/su_max 0.001
_refine_ls_shift/su_mean 0.000
_refine_ls_structure_factor_coef Fsqd
_refine_ls_weighting_details 'calc w=1/[\s^2^(Fo^2^)+(0.0445P)^2^+1.6323P] where P=(Fo^2^+2Fc^2^)/3'
_refine_ls_weighting_scheme calc
_refine_ls_wR_factor_gt 0.0886
_refine_ls_wR_factor_ref 0.0988
_reflns_number_gt 5154
_reflns_number_total 6492
_reflns_threshold_expression >2sigma(I)
_cod_data_source_file jo802755k_si_002.cif
_cod_data_source_block z
_cod_depositor_comments
;
The following automatic conversions were performed:
'_chemical_absolute_configuration' value 'AD' changed to 'ad' according to
'/home/saulius/struct/CIF-dictionaries/cif_core.dic' dictionary named
'cif_core.dic' version 2.4.1 from 2010-06-29.

'_symmetry_cell_setting'
value 'Orthorhombic' changed to 'orthorhombic' according to
'/home/saulius/struct/CIF-dictionaries/cif_core.dic' dictionary named
'cif_core.dic' version 2.4.1 from 2010-06-29.

Automatic conversion script
Id: cif_fix_enum 1527 2010-12-29 10:47:43Z saulius 
;
_cod_original_sg_symbol_H-M P2(1)2(1)2(1)
_cod_database_code 4024432

loop_
_symmetry_equiv_pos_as_xyz
'x, y, z'
'-x+1/2, -y, z+1/2'
'-x, y+1/2, -z+1/2'
'x+1/2, -y+1/2, -z'

loop_
_atom_site_label
_atom_site_type_symbol
_atom_site_fract_x
_atom_site_fract_y
_atom_site_fract_z
_atom_site_U_iso_or_equiv
_atom_site_adp_type
_atom_site_occupancy
_atom_site_symmetry_multiplicity
_atom_site_calc_flag
_atom_site_refinement_flags
_atom_site_disorder_assembly
_atom_site_disorder_group
Br1 Br 1.26897(9) 1.33847(3) 0.381842(18) 0.08562(19) Uani 1 1 d . . .
Br2 Br 0.23407(9) 0.82675(3) 0.194133(17) 0.07939(17) Uani 1 1 d . . .
S1 S 1.28557(16) 1.62472(5) 0.25504(3) 0.0488(2) Uani 1 1 d . . .
S2 S 0.25248(17) 1.13018(5) 0.08062(3) 0.0481(2) Uani 1 1 d . . .
N1 N 0.0619(5) 1.31867(19) 0.14320(11) 0.0466(8) Uani 1 1 d . . .
N2 N -0.9674(6) 0.8538(2) -0.05321(12) 0.0631(10) Uani 1 1 d . . .
O1 O 1.3661(4) 1.59867(17) 0.21539(9) 0.0586(8) Uani 1 1 d . . .
O2 O 1.3800(5) 1.68686(17) 0.27663(10) 0.0696(9) Uani 1 1 d . . .
O3 O 0.8880(5) 1.45220(18) 0.21102(10) 0.0696(9) Uani 1 1 d . . .
O4 O 0.7966(4) 1.54296(13) 0.16477(8) 0.0467(6) Uani 1 1 d . . .
O5 O 0.0194(4) 1.26215(18) 0.16386(9) 0.0631(8) Uani 1 1 d . . .
O6 O -0.0405(5) 1.34312(18) 0.11468(11) 0.0715(9) Uani 1 1 d . . .
O7 O 0.3436(4) 1.18904(17) 0.10562(9) 0.0647(8) Uani 1 1 d . . .
O8 O 0.3383(4) 1.11073(18) 0.04043(9) 0.0613(8) Uani 1 1 d . . .
O9 O -0.1476(5) 0.97112(18) 0.02623(11) 0.0772(10) Uani 1 1 d . . .
O10 O -0.2238(5) 1.06807(14) -0.01766(8) 0.0539(7) Uani 1 1 d . . .
O11 O -0.9925(6) 0.7877(2) -0.04312(15) 0.1050(14) Uani 1 1 d . . .
O12 O -1.0853(6) 0.8905(2) -0.07335(12) 0.0883(11) Uani 1 1 d . . .
C1 C 1.2752(6) 1.5583(2) 0.33360(12) 0.0496(9) Uani 1 1 d . . .
H1A H 1.2774 1.6081 0.3443 0.059 Uiso 1 1 calc R . .
C2 C 1.2709(6) 1.4964(2) 0.36108(13) 0.0528(10) Uani 1 1 d . . .
H2A H 1.2697 1.5040 0.3904 0.063 Uiso 1 1 calc R . .
C3 C 1.2684(6) 1.4240(2) 0.34448(14) 0.0571(10) Uani 1 1 d . . .
C4 C 1.2667(7) 1.4107(2) 0.30116(14) 0.0582(11) Uani 1 1 d . . .
H4A H 1.2630 1.3608 0.2907 0.070 Uiso 1 1 calc R . .
C5 C 1.2705(6) 1.4722(2) 0.27384(13) 0.0500(9) Uani 1 1 d . . .
H5A H 1.2692 1.4643 0.2446 0.060 Uiso 1 1 calc R . .
C6 C 1.2763(6) 1.5459(2) 0.29025(12) 0.0453(9) Uani 1 1 d . . .
C7 C 1.0356(6) 1.6505(2) 0.24846(13) 0.0492(10) Uani 1 1 d . . .
H7A H 0.9784 1.6797 0.2700 0.059 Uiso 1 1 calc R . .
C8 C 0.9216(6) 1.6324(2) 0.21592(13) 0.0486(10) Uani 1 1 d . . .
H8A H 0.7916 1.6497 0.2177 0.058 Uiso 1 1 calc R . .
C9 C 0.9713(6) 1.5881(2) 0.17671(12) 0.0467(10) Uani 1 1 d . . .
H9A H 1.0845 1.5542 0.1819 0.056 Uiso 1 1 calc R . .
C10 C 1.0130(7) 1.6406(3) 0.13967(14) 0.0672(13) Uani 1 1 d . . .
H10A H 1.0456 1.6104 0.1151 0.101 Uiso 1 1 calc R . .
H10B H 1.1222 1.6737 0.1465 0.101 Uiso 1 1 calc R . .
H10C H 0.8979 1.6711 0.1338 0.101 Uiso 1 1 calc R . .
C11 C 0.7725(6) 1.4766(2) 0.18520(11) 0.0435(8) Uani 1 1 d . . .
C12 C 0.5866(6) 1.4362(2) 0.17277(11) 0.0383(8) Uani 1 1 d . . .
C13 C 0.4467(5) 1.4707(2) 0.14703(11) 0.0376(8) Uani 1 1 d . . .
H13A H 0.4686 1.5199 0.1364 0.045 Uiso 1 1 calc R . .
C14 C 0.2732(6) 1.43187(19) 0.13699(11) 0.0417(8) Uani 1 1 d . . .
H14A H 0.1770 1.4544 0.1199 0.050 Uiso 1 1 calc R . .
C15 C 0.2480(6) 1.35910(18) 0.15308(10) 0.0397(8) Uani 1 1 d . . .
C16 C 0.3873(6) 1.3226(2) 0.17787(12) 0.0468(9) Uani 1 1 d . . .
H16A H 0.3666 1.2729 0.1877 0.056 Uiso 1 1 calc R . .
C17 C 0.5564(6) 1.3617(2) 0.18751(13) 0.0485(10) Uani 1 1 d . . .
H17A H 0.6529 1.3382 0.2042 0.058 Uiso 1 1 calc R . .
C18 C 0.2369(6) 1.0528(2) 0.15564(11) 0.0458(9) Uani 1 1 d . . .
H18A H 0.2375 1.1010 0.1684 0.055 Uiso 1 1 calc R . .
C19 C 0.2328(6) 0.9869(2) 0.18024(12) 0.0485(9) Uani 1 1 d . . .
H19A H 0.2308 0.9902 0.2098 0.058 Uiso 1 1 calc R . .
C20 C 0.2318(6) 0.9171(2) 0.16050(13) 0.0509(9) Uani 1 1 d . . .
C21 C 0.2323(6) 0.9097(2) 0.11682(13) 0.0543(10) Uani 1 1 d . . .
H21A H 0.2309 0.8614 0.1041 0.065 Uiso 1 1 calc R . .
C22 C 0.2350(6) 0.9752(2) 0.09244(12) 0.0483(9) Uani 1 1 d . . .
H22A H 0.2333 0.9717 0.0629 0.058 Uiso 1 1 calc R . .
C23 C 0.2401(6) 1.04631(19) 0.11191(11) 0.0432(8) Uani 1 1 d . . .
C24 C 0.0033(6) 1.1561(2) 0.07361(14) 0.0510(10) Uani 1 1 d . . .
H24A H -0.0582 1.1801 0.0965 0.061 Uiso 1 1 calc R . .
C25 C -0.1055(6) 1.1453(2) 0.03954(13) 0.0510(10) Uani 1 1 d . . .
H25A H -0.2361 1.1618 0.0417 0.061 Uiso 1 1 calc R . .
C26 C -0.0499(6) 1.1103(2) -0.00217(13) 0.0519(10) Uani 1 1 d . . .
H26A H 0.0630 1.0755 0.0013 0.062 Uiso 1 1 calc R . .
C27 C -0.0052(9) 1.1702(3) -0.03573(15) 0.0877(18) Uani 1 1 d . . .
H27A H 0.0322 1.1451 -0.0617 0.132 Uiso 1 1 calc R . .
H27B H 0.1015 1.2024 -0.0262 0.132 Uiso 1 1 calc R . .
H27C H -0.1209 1.2011 -0.0406 0.132 Uiso 1 1 calc R . .
C28 C -0.2546(8) 0.9999(2) 0.00039(12) 0.0528(9) Uani 1 1 d . . .
C29 C -0.4417(6) 0.9633(2) -0.01502(12) 0.0464(9) Uani 1 1 d . . .
C30 C -0.5756(6) 1.0018(2) -0.04030(12) 0.0452(9) Uani 1 1 d . . .
H30A H -0.5491 1.0519 -0.0489 0.054 Uiso 1 1 calc R . .
C31 C -0.7486(7) 0.9664(2) -0.05287(11) 0.0470(9) Uani 1 1 d . . .
H31A H -0.8405 0.9921 -0.0697 0.056 Uiso 1 1 calc R . .
C32 C -0.7816(6) 0.8917(2) -0.03964(12) 0.0486(9) Uani 1 1 d . . .
C33 C -0.6520(7) 0.8524(2) -0.01464(15) 0.0616(12) Uani 1 1 d . . .
H33A H -0.6780 0.8022 -0.0063 0.074 Uiso 1 1 calc R . .
C34 C -0.4825(7) 0.8889(2) -0.00220(15) 0.0601(12) Uani 1 1 d . . .
H34A H -0.3929 0.8633 0.0152 0.072 Uiso 1 1 calc R . .

loop_
_atom_site_aniso_label
_atom_site_aniso_U_11
_atom_site_aniso_U_22
_atom_site_aniso_U_33
_atom_site_aniso_U_23
_atom_site_aniso_U_13
_atom_site_aniso_U_12
Br1 0.0721(3) 0.0838(3) 0.1009(4) 0.0278(3) -0.0127(3) -0.0079(3)
Br2 0.0811(4) 0.0633(3) 0.0938(4) 0.0236(2) -0.0119(3) -0.0095(3)
S1 0.0468(6) 0.0509(5) 0.0488(5) -0.0112(4) 0.0001(5) -0.0114(5)
S2 0.0483(6) 0.0516(5) 0.0444(5) -0.0001(4) -0.0017(5) -0.0112(5)
N1 0.0476(19) 0.0460(19) 0.046(2) 0.0004(17) 0.0011(17) -0.0056(16)
N2 0.060(2) 0.068(3) 0.061(2) 0.010(2) -0.002(2) -0.015(2)
O1 0.0472(16) 0.078(2) 0.0504(17) -0.0117(15) 0.0114(14) -0.0135(14)
O2 0.078(2) 0.0598(19) 0.071(2) -0.0133(16) -0.0094(17) -0.0287(17)
O3 0.065(2) 0.067(2) 0.076(2) 0.0188(17) -0.0276(18) -0.0108(16)
O4 0.0421(15) 0.0420(13) 0.0561(15) 0.0006(11) -0.0074(13) -0.0102(12)
O5 0.064(2) 0.0594(19) 0.066(2) 0.0101(16) 0.0045(16) -0.0189(15)
O6 0.0609(19) 0.073(2) 0.081(2) 0.0156(18) -0.0269(18) -0.0139(17)
O7 0.071(2) 0.0588(17) 0.0640(19) -0.0006(15) -0.0080(15) -0.0245(15)
O8 0.0566(18) 0.081(2) 0.0464(16) 0.0000(15) 0.0102(14) -0.0091(15)
O9 0.080(2) 0.067(2) 0.085(2) 0.0311(18) -0.040(2) -0.0164(17)
O10 0.0619(18) 0.0474(14) 0.0525(15) 0.0082(11) -0.0178(15) -0.0110(15)
O11 0.094(3) 0.068(2) 0.153(4) 0.033(2) -0.026(3) -0.034(2)
O12 0.068(2) 0.102(3) 0.094(3) 0.029(2) -0.027(2) -0.026(2)
C1 0.039(2) 0.059(2) 0.051(2) -0.0116(19) -0.002(2) -0.002(2)
C2 0.033(2) 0.074(3) 0.052(2) -0.005(2) -0.003(2) -0.004(2)
C3 0.035(2) 0.069(3) 0.067(3) 0.010(2) -0.008(2) -0.004(2)
C4 0.043(2) 0.054(2) 0.077(3) -0.010(2) -0.004(3) -0.007(2)
C5 0.041(2) 0.056(2) 0.053(2) -0.0111(18) -0.004(2) -0.003(2)
C6 0.0284(19) 0.056(2) 0.052(2) -0.0138(17) -0.0038(18) -0.0010(19)
C7 0.057(3) 0.042(2) 0.048(2) -0.0078(18) 0.005(2) 0.0001(18)
C8 0.044(2) 0.047(2) 0.055(3) -0.006(2) 0.000(2) 0.0029(18)
C9 0.047(2) 0.047(2) 0.047(2) -0.0096(18) -0.0055(19) -0.0068(18)
C10 0.081(3) 0.065(3) 0.056(3) -0.011(2) 0.001(2) -0.028(3)
C11 0.042(2) 0.0454(19) 0.043(2) -0.0029(16) -0.002(2) 0.001(2)
C12 0.043(2) 0.0361(19) 0.036(2) -0.0017(16) 0.0032(17) 0.0008(16)
C13 0.044(2) 0.0355(18) 0.033(2) 0.0025(15) 0.0045(17) 0.0033(17)
C14 0.044(2) 0.0437(18) 0.0373(19) 0.0015(15) 0.0018(19) 0.0066(19)
C15 0.042(2) 0.0416(17) 0.0355(17) -0.0038(14) 0.0035(19) -0.0031(19)
C16 0.050(2) 0.0348(19) 0.056(2) 0.0058(18) -0.005(2) -0.0011(18)
C17 0.050(2) 0.044(2) 0.051(2) 0.0074(19) -0.011(2) 0.0052(18)
C18 0.036(2) 0.053(2) 0.049(2) -0.0032(16) 0.000(2) 0.000(2)
C19 0.037(2) 0.062(2) 0.046(2) 0.0035(18) 0.000(2) -0.003(2)
C20 0.034(2) 0.058(2) 0.060(2) 0.0067(18) -0.005(2) -0.007(2)
C21 0.045(2) 0.047(2) 0.071(3) -0.0065(19) -0.005(3) -0.002(2)
C22 0.043(2) 0.052(2) 0.051(2) -0.0082(17) -0.005(2) -0.002(2)
C23 0.0308(19) 0.053(2) 0.046(2) 0.0012(16) -0.0023(19) -0.002(2)
C24 0.055(3) 0.044(2) 0.054(3) -0.0047(19) 0.003(2) -0.0006(19)
C25 0.050(2) 0.042(2) 0.061(3) 0.002(2) -0.009(2) 0.0035(18)
C26 0.058(3) 0.049(2) 0.049(2) 0.0009(19) -0.011(2) -0.006(2)
C27 0.120(5) 0.079(3) 0.064(3) 0.017(3) -0.017(3) -0.044(4)
C28 0.064(3) 0.049(2) 0.045(2) 0.0066(17) -0.007(2) -0.001(2)
C29 0.051(2) 0.049(2) 0.039(2) 0.0014(18) 0.0015(19) -0.0006(19)
C30 0.054(3) 0.041(2) 0.040(2) 0.0071(17) 0.0006(19) -0.0005(19)
C31 0.049(2) 0.0502(19) 0.041(2) 0.0079(15) -0.002(2) 0.003(2)
C32 0.050(2) 0.048(2) 0.048(2) 0.0007(17) 0.005(2) -0.004(2)
C33 0.067(3) 0.046(2) 0.071(3) 0.017(2) -0.010(2) -0.006(2)
C34 0.064(3) 0.051(2) 0.065(3) 0.014(2) -0.013(2) 0.002(2)

loop_
_atom_type_symbol
_atom_type_description
_atom_type_scat_dispersion_real
_atom_type_scat_dispersion_imag
_atom_type_scat_source
C C 0.0033 0.0016 'International Tables Vol C Tables 4.2.6.8 and 6.1.1.4'
H H 0.0000 0.0000 'International Tables Vol C Tables 4.2.6.8 and 6.1.1.4'
N N 0.0061 0.0033 'International Tables Vol C Tables 4.2.6.8 and 6.1.1.4'
O O 0.0106 0.0060 'International Tables Vol C Tables 4.2.6.8 and 6.1.1.4'
S S 0.1246 0.1234 'International Tables Vol C Tables 4.2.6.8 and 6.1.1.4'
Br Br -0.2901 2.4595 'International Tables Vol C Tables 4.2.6.8 and 6.1.1.4'

loop_
_geom_angle_atom_site_label_1
_geom_angle_atom_site_label_2
_geom_angle_atom_site_label_3
_geom_angle
_geom_angle_site_symmetry_1
_geom_angle_site_symmetry_3
_geom_angle_publ_flag
O2 S1 O1 118.92(19) . . ?
O2 S1 C7 106.9(2) . . ?
O1 S1 C7 110.03(19) . . ?
O2 S1 C6 107.84(18) . . ?
O1 S1 C6 108.27(18) . . ?
C7 S1 C6 103.78(19) . . ?
O7 S2 O8 118.73(18) . . ?
O7 S2 C24 107.29(19) . . ?
O8 S2 C24 109.76(19) . . ?
O7 S2 C23 107.84(17) . . ?
O8 S2 C23 108.44(18) . . ?
C24 S2 C23 103.74(19) . . ?
O6 N1 O5 123.1(3) . . ?
O6 N1 C15 118.4(3) . . ?
O5 N1 C15 118.4(3) . . ?
O12 N2 O11 123.5(4) . . ?
O12 N2 C32 118.5(4) . . ?
O11 N2 C32 118.0(4) . . ?
C11 O4 C9 116.1(3) . . ?
C28 O10 C26 115.4(3) . . ?
C6 C1 C2 119.8(4) . . ?
C6 C1 H1A 120.1 . . ?
C2 C1 H1A 120.1 . . ?
C3 C2 C1 118.8(4) . . ?
C3 C2 H2A 120.6 . . ?
C1 C2 H2A 120.6 . . ?
C2 C3 C4 122.1(4) . . ?
C2 C3 Br1 119.2(3) . . ?
C4 C3 Br1 118.7(3) . . ?
C5 C4 C3 119.2(4) . . ?
C5 C4 H4A 120.4 . . ?
C3 C4 H4A 120.4 . . ?
C4 C5 C6 119.3(4) . . ?
C4 C5 H5A 120.3 . . ?
C6 C5 H5A 120.3 . . ?
C1 C6 C5 120.8(4) . . ?
C1 C6 S1 120.0(3) . . ?
C5 C6 S1 119.2(3) . . ?
C8 C7 S1 126.2(3) . . ?
C8 C7 H7A 116.9 . . ?
S1 C7 H7A 116.9 . . ?
C7 C8 C9 129.3(4) . . ?
C7 C8 H8A 115.3 . . ?
C9 C8 H8A 115.3 . . ?
O4 C9 C8 107.9(3) . . ?
O4 C9 C10 106.1(3) . . ?
C8 C9 C10 111.6(3) . . ?
O4 C9 H9A 110.4 . . ?
C8 C9 H9A 110.4 . . ?
C10 C9 H9A 110.4 . . ?
C9 C10 H10A 109.5 . . ?
C9 C10 H10B 109.5 . . ?
H10A C10 H10B 109.5 . . ?
C9 C10 H10C 109.5 . . ?
H10A C10 H10C 109.5 . . ?
H10B C10 H10C 109.5 . . ?
O3 C11 O4 123.5(4) . . ?
O3 C11 C12 123.8(3) . . ?
O4 C11 C12 112.7(3) . . ?
C13 C12 C17 120.0(4) . . ?
C13 C12 C11 121.6(3) . . ?
C17 C12 C11 118.4(3) . . ?
C12 C13 C14 119.9(3) . . ?
C12 C13 H13A 120.0 . . ?
C14 C13 H13A 120.0 . . ?
C15 C14 C13 118.0(4) . . ?
C15 C14 H14A 121.0 . . ?
C13 C14 H14A 121.0 . . ?
C14 C15 C16 123.3(4) . . ?
C14 C15 N1 117.9(3) . . ?
C16 C15 N1 118.8(3) . . ?
C17 C16 C15 117.9(3) . . ?
C17 C16 H16A 121.0 . . ?
C15 C16 H16A 121.0 . . ?
C16 C17 C12 120.9(4) . . ?
C16 C17 H17A 119.6 . . ?
C12 C17 H17A 119.6 . . ?
C23 C18 C19 119.4(3) . . ?
C23 C18 H18A 120.3 . . ?
C19 C18 H18A 120.3 . . ?
C20 C19 C18 118.9(4) . . ?
C20 C19 H19A 120.5 . . ?
C18 C19 H19A 120.5 . . ?
C19 C20 C21 122.4(4) . . ?
C19 C20 Br2 119.0(3) . . ?
C21 C20 Br2 118.6(3) . . ?
C22 C21 C20 118.6(3) . . ?
C22 C21 H21A 120.7 . . ?
C20 C21 H21A 120.7 . . ?
C21 C22 C23 119.8(4) . . ?
C21 C22 H22A 120.1 . . ?
C23 C22 H22A 120.1 . . ?
C18 C23 C22 121.0(3) . . ?
C18 C23 S2 119.3(3) . . ?
C22 C23 S2 119.7(3) . . ?
C25 C24 S2 127.0(3) . . ?
C25 C24 H24A 116.5 . . ?
S2 C24 H24A 116.5 . . ?
C24 C25 C26 129.4(4) . . ?
C24 C25 H25A 115.3 . . ?
C26 C25 H25A 115.3 . . ?
O10 C26 C25 107.1(3) . . ?
O10 C26 C27 105.8(3) . . ?
C25 C26 C27 112.5(4) . . ?
O10 C26 H26A 110.4 . . ?
C25 C26 H26A 110.4 . . ?
C27 C26 H26A 110.4 . . ?
C26 C27 H27A 109.5 . . ?
C26 C27 H27B 109.5 . . ?
H27A C27 H27B 109.5 . . ?
C26 C27 H27C 109.5 . . ?
H27A C27 H27C 109.5 . . ?
H27B C27 H27C 109.5 . . ?
O9 C28 O10 124.6(4) . . ?
O9 C28 C29 123.5(4) . . ?
O10 C28 C29 111.9(4) . . ?
C30 C29 C34 119.5(4) . . ?
C30 C29 C28 122.4(4) . . ?
C34 C29 C28 118.1(4) . . ?
C29 C30 C31 120.3(4) . . ?
C29 C30 H30A 119.8 . . ?
C31 C30 H30A 119.8 . . ?
C30 C31 C32 118.0(4) . . ?
C30 C31 H31A 121.0 . . ?
C32 C31 H31A 121.0 . . ?
C33 C32 C31 122.9(4) . . ?
C33 C32 N2 119.2(4) . . ?
C31 C32 N2 118.0(4) . . ?
C32 C33 C34 118.1(4) . . ?
C32 C33 H33A 121.0 . . ?
C34 C33 H33A 121.0 . . ?
C33 C34 C29 121.2(4) . . ?
C33 C34 H34A 119.4 . . ?
C29 C34 H34A 119.4 . . ?

loop_
_geom_bond_atom_site_label_1
_geom_bond_atom_site_label_2
_geom_bond_distance
_geom_bond_site_symmetry_2
_geom_bond_publ_flag
Br1 C3 1.895(4) . ?
Br2 C20 1.893(4) . ?
S1 O2 1.426(3) . ?
S1 O1 1.433(3) . ?
S1 C7 1.759(4) . ?
S1 C6 1.763(4) . ?
S2 O7 1.430(3) . ?
S2 O8 1.430(3) . ?
S2 C24 1.756(4) . ?
S2 C23 1.762(3) . ?
N1 O6 1.209(4) . ?
N1 O5 1.213(4) . ?
N1 C15 1.473(5) . ?
N2 O12 1.201(5) . ?
N2 O11 1.204(5) . ?
N2 C32 1.480(6) . ?
O3 C11 1.203(4) . ?
O4 C11 1.331(4) . ?
O4 C9 1.466(4) . ?
O9 C28 1.196(5) . ?
O10 C28 1.332(4) . ?
O10 C26 1.469(5) . ?
C1 C6 1.379(5) . ?
C1 C2 1.380(5) . ?
C1 H1A 0.9300 . ?
C2 C3 1.364(6) . ?
C2 H2A 0.9300 . ?
C3 C4 1.381(6) . ?
C4 C5 1.371(5) . ?
C4 H4A 0.9300 . ?
C5 C6 1.383(5) . ?
C5 H5A 0.9300 . ?
C7 C8 1.318(6) . ?
C7 H7A 0.9300 . ?
C8 C9 1.492(5) . ?
C8 H8A 0.9300 . ?
C9 C10 1.506(6) . ?
C9 H9A 0.9800 . ?
C10 H10A 0.9600 . ?
C10 H10B 0.9600 . ?
C10 H10C 0.9600 . ?
C11 C12 1.490(5) . ?
C12 C13 1.381(5) . ?
C12 C17 1.392(5) . ?
C13 C14 1.389(5) . ?
C13 H13A 0.9300 . ?
C14 C15 1.374(5) . ?
C14 H14A 0.9300 . ?
C15 C16 1.376(5) . ?
C16 C17 1.363(5) . ?
C16 H16A 0.9300 . ?
C17 H17A 0.9300 . ?
C18 C23 1.379(5) . ?
C18 C19 1.382(5) . ?
C18 H18A 0.9300 . ?
C19 C20 1.365(5) . ?
C19 H19A 0.9300 . ?
C20 C21 1.379(6) . ?
C21 C22 1.373(5) . ?
C21 H21A 0.9300 . ?
C22 C23 1.380(5) . ?
C22 H22A 0.9300 . ?
C24 C25 1.312(5) . ?
C24 H24A 0.9300 . ?
C25 C26 1.493(6) . ?
C25 H25A 0.9300 . ?
C26 C27 1.513(6) . ?
C26 H26A 0.9800 . ?
C27 H27A 0.9600 . ?
C27 H27B 0.9600 . ?
C27 H27C 0.9600 . ?
C28 C29 1.495(6) . ?
C29 C30 1.377(5) . ?
C29 C34 1.383(6) . ?
C30 C31 1.378(6) . ?
C30 H30A 0.9300 . ?
C31 C32 1.382(5) . ?
C31 H31A 0.9300 . ?
C32 C33 1.360(6) . ?
C33 C34 1.365(6) . ?
C33 H33A 0.9300 . ?
C34 H34A 0.9300 . ?

loop_
_geom_torsion_atom_site_label_1
_geom_torsion_atom_site_label_2
_geom_torsion_atom_site_label_3
_geom_torsion_atom_site_label_4
_geom_torsion
_geom_torsion_site_symmetry_1
_geom_torsion_site_symmetry_2
_geom_torsion_site_symmetry_3
_geom_torsion_site_symmetry_4
_geom_torsion_publ_flag
C6 C1 C2 C3 0.2(6) . . . . ?
C1 C2 C3 C4 -1.1(7) . . . . ?
C1 C2 C3 Br1 178.5(3) . . . . ?
C2 C3 C4 C5 1.0(7) . . . . ?
Br1 C3 C4 C5 -178.6(3) . . . . ?
C3 C4 C5 C6 0.1(7) . . . . ?
C2 C1 C6 C5 0.9(6) . . . . ?
C2 C1 C6 S1 -179.0(3) . . . . ?
C4 C5 C6 C1 -1.0(6) . . . . ?
C4 C5 C6 S1 178.9(3) . . . . ?
O2 S1 C6 C1 26.5(4) . . . . ?
O1 S1 C6 C1 156.3(3) . . . . ?
C7 S1 C6 C1 -86.8(4) . . . . ?
O2 S1 C6 C5 -153.4(3) . . . . ?
O1 S1 C6 C5 -23.6(4) . . . . ?
C7 S1 C6 C5 93.3(4) . . . . ?
O2 S1 C7 C8 145.9(4) . . . . ?
O1 S1 C7 C8 15.4(4) . . . . ?
C6 S1 C7 C8 -100.3(4) . . . . ?
S1 C7 C8 C9 -1.3(7) . . . . ?
C11 O4 C9 C8 -82.4(4) . . . . ?
C11 O4 C9 C10 157.9(3) . . . . ?
C7 C8 C9 O4 144.8(4) . . . . ?
C7 C8 C9 C10 -99.0(5) . . . . ?
C9 O4 C11 O3 -2.5(5) . . . . ?
C9 O4 C11 C12 177.2(3) . . . . ?
O3 C11 C12 C13 171.8(4) . . . . ?
O4 C11 C12 C13 -7.9(5) . . . . ?
O3 C11 C12 C17 -8.6(6) . . . . ?
O4 C11 C12 C17 171.7(3) . . . . ?
C17 C12 C13 C14 2.0(5) . . . . ?
C11 C12 C13 C14 -178.5(3) . . . . ?
C12 C13 C14 C15 -0.5(5) . . . . ?
C13 C14 C15 C16 -1.2(5) . . . . ?
C13 C14 C15 N1 178.6(3) . . . . ?
O6 N1 C15 C14 15.5(5) . . . . ?
O5 N1 C15 C14 -165.0(3) . . . . ?
O6 N1 C15 C16 -164.7(4) . . . . ?
O5 N1 C15 C16 14.8(5) . . . . ?
C14 C15 C16 C17 1.4(6) . . . . ?
N1 C15 C16 C17 -178.4(3) . . . . ?
C15 C16 C17 C12 0.1(6) . . . . ?
C13 C12 C17 C16 -1.8(6) . . . . ?
C11 C12 C17 C16 178.6(4) . . . . ?
C23 C18 C19 C20 -0.1(6) . . . . ?
C18 C19 C20 C21 -0.8(7) . . . . ?
C18 C19 C20 Br2 178.2(3) . . . . ?
C19 C20 C21 C22 0.3(7) . . . . ?
Br2 C20 C21 C22 -178.6(3) . . . . ?
C20 C21 C22 C23 1.0(6) . . . . ?
C19 C18 C23 C22 1.4(6) . . . . ?
C19 C18 C23 S2 -178.2(3) . . . . ?
C21 C22 C23 C18 -1.9(6) . . . . ?
C21 C22 C23 S2 177.7(3) . . . . ?
O7 S2 C23 C18 25.4(4) . . . . ?
O8 S2 C23 C18 155.2(3) . . . . ?
C24 S2 C23 C18 -88.1(4) . . . . ?
O7 S2 C23 C22 -154.2(3) . . . . ?
O8 S2 C23 C22 -24.4(4) . . . . ?
C24 S2 C23 C22 92.2(4) . . . . ?
O7 S2 C24 C25 143.6(4) . . . . ?
O8 S2 C24 C25 13.3(4) . . . . ?
C23 S2 C24 C25 -102.5(4) . . . . ?
S2 C24 C25 C26 -1.3(7) . . . . ?
C28 O10 C26 C25 -78.2(4) . . . . ?
C28 O10 C26 C27 161.6(4) . . . . ?
C24 C25 C26 O10 144.8(4) . . . . ?
C24 C25 C26 C27 -99.4(5) . . . . ?
C26 O10 C28 O9 -3.1(6) . . . . ?
C26 O10 C28 C29 176.1(3) . . . . ?
O9 C28 C29 C30 171.0(4) . . . . ?
O10 C28 C29 C30 -8.2(6) . . . . ?
O9 C28 C29 C34 -7.2(7) . . . . ?
O10 C28 C29 C34 173.6(4) . . . . ?
C34 C29 C30 C31 -0.2(6) . . . . ?
C28 C29 C30 C31 -178.3(4) . . . . ?
C29 C30 C31 C32 -0.5(6) . . . . ?
C30 C31 C32 C33 0.6(6) . . . . ?
C30 C31 C32 N2 -179.9(3) . . . . ?
O12 N2 C32 C33 176.0(4) . . . . ?
O11 N2 C32 C33 -3.4(6) . . . . ?
O12 N2 C32 C31 -3.5(6) . . . . ?
O11 N2 C32 C31 177.1(4) . . . . ?
C31 C32 C33 C34 0.1(7) . . . . ?
N2 C32 C33 C34 -179.4(4) . . . . ?
C32 C33 C34 C29 -0.9(7) . . . . ?
C30 C29 C34 C33 0.9(7) . . . . ?
C28 C29 C34 C33 179.2(4) . . . . ?
